data_4088903
loop_
_publ_author_name
'Wang, Hao'
'Zhang, Jiji'
'Lin, Zhenyang'
'Xie, Zuowei'

_publ_section_title
;
 Synthesis and Structural Characterization of Carbene-Stabilized
 Carborane-Fused Azaborolyl Radical Cation and Dicarbollyl-Fused Azaborole
;
_journal_issue 16
_journal_name_full Organometallics
_journal_page_first 2579
_journal_paper_doi 10.1021/acs.organomet.6b00545
_journal_volume 35
_journal_year 2016
_chemical_formula_sum 'C30 H55 B10 N3'
_chemical_formula_weight 565.87
_space_group_IT_number 19
_space_group_name_Hall 'P 2ac 2ab'
_space_group_name_H-M_alt 'P 21 21 21'
_symmetry_cell_setting orthorhombic
_symmetry_space_group_name_H-M 'P 21 21 21'
_atom_sites_solution_hydrogens geom
_atom_sites_solution_primary direct
_atom_sites_solution_secondary difmap
_audit_creation_method SHELXL-97
_cell_angle_alpha 90.00
_cell_angle_beta 90.00
_cell_angle_gamma 90.00
_cell_formula_units_Z 4
_cell_length_a 10.8512(3)
_cell_length_b 17.8546(5)
_cell_length_c 17.9252(5)
_cell_measurement_reflns_used 148
_cell_measurement_temperature 296(2)
_cell_measurement_theta_max 15
_cell_measurement_theta_min 15
_cell_volume 3472.90(17)
_computing_cell_refinement 'BRUKER KAPPA APEXII DUO DIFFRACTOMETER'
_computing_data_collection 'BRUKER KAPPA APEXII DUO DIFFRACTOMETER'
_computing_data_reduction 'BRUKER KAPPA APEXII DUO DIFFRACTOMETER'
_computing_molecular_graphics 'SIEMENS SHELXTL'
_computing_publication_material 'SIEMENS SHELXTL'
_computing_structure_refinement 'SHELXL-97 (Sheldrick, 2008)'
_computing_structure_solution 'SHELXS-97 (Sheldrick, 2008)'
_diffrn_ambient_temperature 296(2)
_diffrn_measured_fraction_theta_full 1.000
_diffrn_measured_fraction_theta_max 1.000
_diffrn_measurement_device_type 'BRUKER KAPPA APEXII DUO DIFFRACTOMETER'
_diffrn_measurement_method 'PHI & OMEGA SCAN'
_diffrn_radiation_monochromator graphite
_diffrn_radiation_source 'fine-focus sealed tube'
_diffrn_radiation_type MoK\a
_diffrn_radiation_wavelength 0.71073
_diffrn_reflns_av_R_equivalents 0.1342
_diffrn_reflns_av_sigmaI/netI 0.1578
_diffrn_reflns_limit_h_max 13
_diffrn_reflns_limit_h_min -10
_diffrn_reflns_limit_k_max 21
_diffrn_reflns_limit_k_min -21
_diffrn_reflns_limit_l_max 21
_diffrn_reflns_limit_l_min -21
_diffrn_reflns_number 49120
_diffrn_reflns_theta_full 25.25
_diffrn_reflns_theta_max 25.25
_diffrn_reflns_theta_min 1.61
_exptl_absorpt_coefficient_mu 0.058
_exptl_absorpt_correction_T_max 0.7456
_exptl_absorpt_correction_T_min 0.6592
_exptl_absorpt_correction_type multi-scan
_exptl_crystal_colour colourless
_exptl_crystal_density_diffrn 1.082
_exptl_crystal_density_method 'not measured'
_exptl_crystal_description block
_exptl_crystal_F_000 1224
_exptl_crystal_size_max 0.40
_exptl_crystal_size_mid 0.30
_exptl_crystal_size_min 0.20
_refine_diff_density_max 0.186
_refine_diff_density_min -0.190
_refine_diff_density_rms 0.041
_refine_ls_abs_structure_details 'Flack H D (1983), Acta Cryst. A39, 876-881'
_refine_ls_abs_structure_Flack -1(4)
_refine_ls_extinction_coef 0.0096(11)
_refine_ls_extinction_expression Fc^*^=kFc[1+0.001xFc^2^\l^3^/sin(2\q)]^-1/4^
_refine_ls_extinction_method SHELXL
_refine_ls_goodness_of_fit_ref 0.970
_refine_ls_hydrogen_treatment riding
_refine_ls_matrix_type full
_refine_ls_number_parameters 389
_refine_ls_number_reflns 6268
_refine_ls_number_restraints 0
_refine_ls_restrained_S_all 0.970
_refine_ls_R_factor_all 0.1949
_refine_ls_R_factor_gt 0.0715
_refine_ls_shift/su_max 0.002
_refine_ls_shift/su_mean 0.000
_refine_ls_structure_factor_coef Fsqd
_refine_ls_weighting_details 'calc w=1/[\s^2^(Fo^2^)+(0.0769P)^2^+0.0000P] where P=(Fo^2^+2Fc^2^)/3'
_refine_ls_weighting_scheme calc
_refine_ls_wR_factor_gt 0.1291
_refine_ls_wR_factor_ref 0.1688
_reflns_number_gt 2874
_reflns_number_total 6268
_reflns_threshold_expression >2sigma(I)
_cod_data_source_file om6b00545_si_003.cif
_cod_data_source_block 3
_cod_depositor_comments
;
The following automatic conversions were performed:

data item '_symmetry_cell_setting' value 'Orthorhombic' was changed
to 'orthorhombic' in accordance with the
/home/saulius/struct/COD-crude-data/automatic-downloads/DataCite-retrospective/ACS/depositions/lib/dictionaries/cif_core.dic
dictionary named 'cif_core.dic' version 2.4.2 last updated on
2011-04-26.

Automatic conversion script
Id: cif_fix_values 6909 2019-04-08 15:41:33Z antanas 
;
_cod_original_sg_symbol_H-M P2(1)2(1)2(1)
_cod_database_code 4088903

loop_
_symmetry_equiv_pos_as_xyz
'x, y, z'
'-x+1/2, -y, z+1/2'
'-x, y+1/2, -z+1/2'
'x+1/2, -y+1/2, -z'

loop_
_atom_site_label
_atom_site_type_symbol
_atom_site_fract_x
_atom_site_fract_y
_atom_site_fract_z
_atom_site_U_iso_or_equiv
_atom_site_adp_type
_atom_site_occupancy
_atom_site_symmetry_multiplicity
_atom_site_calc_flag
_atom_site_refinement_flags
N1 N 0.9196(3) 0.08785(15) 0.37781(17) 0.0369(9) Uani 1 1 d .
N2 N 0.9338(3) 0.13419(16) 0.18678(18) 0.0379(9) Uani 1 1 d .
N3 N 0.7455(3) 0.16609(17) 0.21425(18) 0.0422(9) Uani 1 1 d .
B3 B 0.7899(5) -0.0629(3) 0.2728(3) 0.0563(17) Uani 1 1 d .
H3 H 0.8601 -0.0524 0.2297 0.068 Uiso 1 1 calc R
B4 B 0.8264(5) -0.1414(3) 0.3237(3) 0.0600(16) Uani 1 1 d .
H4 H 0.9056 -0.1739 0.3033 0.072 Uiso 1 1 calc R
B5 B 0.8428(6) -0.1028(2) 0.4105(3) 0.0579(16) Uani 1 1 d .
H5 H 0.9369 -0.1119 0.4314 0.069 Uiso 1 1 calc R
B6 B 0.6373(5) -0.0314(3) 0.2956(3) 0.0621(17) Uani 1 1 d .
H6 H 0.5754 -0.0077 0.2532 0.074 Uiso 1 1 calc R
B7 B 0.6750(6) -0.1289(3) 0.2969(3) 0.0663(18) Uani 1 1 d .
H7 H 0.6322 -0.1678 0.2570 0.080 Uiso 1 1 calc R
B8 B 0.7083(6) -0.1536(3) 0.3895(3) 0.0648(17) Uani 1 1 d .
H8 H 0.6873 -0.2091 0.4130 0.078 Uiso 1 1 calc R
B9 B 0.6961(6) -0.0713(3) 0.4457(3) 0.0615(18) Uani 1 1 d .
H9 H 0.6747 -0.0738 0.5056 0.074 Uiso 1 1 calc R
B10 B 0.6363(5) 0.0023(3) 0.3890(3) 0.0609(16) Uani 1 1 d .
H10 H 0.5723 0.0456 0.4090 0.073 Uiso 1 1 calc R
B11 B 0.5882(6) -0.0876(3) 0.3730(3) 0.0693(19) Uani 1 1 d .
H11 H 0.4910 -0.1015 0.3838 0.083 Uiso 1 1 calc R
B12 B 0.8432(5) 0.0767(2) 0.3115(3) 0.0380(13) Uani 1 1 d .
C1 C 0.7921(4) -0.0092(2) 0.4096(2) 0.0432(12) Uani 1 1 d .
C2 C 0.7607(4) 0.0122(2) 0.3300(2) 0.0414(11) Uani 1 1 d .
C11 C 0.8798(4) 0.0427(2) 0.4368(2) 0.0453(12) Uani 1 1 d .
C12 C 0.9057(5) 0.0584(2) 0.5189(2) 0.0548(13) Uani 1 1 d .
C13 C 1.0136(5) 0.1088(3) 0.5392(3) 0.0758(17) Uani 1 1 d .
H13A H 1.0893 0.0852 0.5244 0.114 Uiso 1 1 calc R
H13B H 1.0144 0.1170 0.5921 0.114 Uiso 1 1 calc R
H13C H 1.0054 0.1559 0.5139 0.114 Uiso 1 1 calc R
C14 C 0.9216(6) -0.0134(2) 0.5659(2) 0.0848(18) Uani 1 1 d .
H14A H 0.9958 -0.0386 0.5512 0.127 Uiso 1 1 calc R
H14B H 0.8523 -0.0459 0.5580 0.127 Uiso 1 1 calc R
H14C H 0.9265 -0.0004 0.6178 0.127 Uiso 1 1 calc R
C15 C 0.7876(5) 0.0979(3) 0.5459(3) 0.0773(17) Uani 1 1 d .
H15A H 0.7173 0.0674 0.5343 0.116 Uiso 1 1 calc R
H15B H 0.7799 0.1455 0.5215 0.116 Uiso 1 1 calc R
H15C H 0.7920 0.1054 0.5989 0.116 Uiso 1 1 calc R
C16 C 1.0375(4) 0.1273(2) 0.3777(2) 0.0406(11) Uani 1 1 d .
C17 C 1.1454(5) 0.0849(2) 0.3777(2) 0.0521(12) Uani 1 1 d .
C18 C 1.2574(5) 0.1234(3) 0.3741(3) 0.0708(15) Uani 1 1 d .
H18A H 1.3311 0.0968 0.3755 0.085 Uiso 1 1 calc R
C19 C 1.2595(5) 0.2003(3) 0.3686(3) 0.0713(15) Uani 1 1 d .
H19A H 1.3347 0.2251 0.3652 0.086 Uiso 1 1 calc R
C20 C 1.1537(6) 0.2402(3) 0.3680(3) 0.0628(14) Uani 1 1 d .
H20A H 1.1573 0.2921 0.3637 0.075 Uiso 1 1 calc R
C21 C 1.0390(4) 0.2053(2) 0.3737(2) 0.0444(11) Uani 1 1 d .
C22 C 0.9265(4) 0.2552(2) 0.3784(2) 0.0511(12) Uani 1 1 d .
H22A H 0.8534 0.2230 0.3791 0.061 Uiso 1 1 calc R
C23 C 0.9257(5) 0.3025(3) 0.4499(3) 0.0875(18) Uani 1 1 d .
H23A H 0.9313 0.2701 0.4925 0.131 Uiso 1 1 calc R
H23B H 0.8505 0.3307 0.4525 0.131 Uiso 1 1 calc R
H23C H 0.9947 0.3361 0.4495 0.131 Uiso 1 1 calc R
C24 C 0.9156(5) 0.3077(2) 0.3112(3) 0.0660(14) Uani 1 1 d .
H24A H 0.9145 0.2787 0.2661 0.099 Uiso 1 1 calc R
H24B H 0.9848 0.3412 0.3104 0.099 Uiso 1 1 calc R
H24C H 0.8408 0.3361 0.3150 0.099 Uiso 1 1 calc R
C25 C 1.1486(5) -0.0008(3) 0.3851(3) 0.0788(16) Uani 1 1 d .
H25A H 1.0643 -0.0179 0.3949 0.095 Uiso 1 1 calc R
C26 C 1.1930(7) -0.0392(3) 0.3153(3) 0.137(3) Uani 1 1 d .
H26A H 1.1417 -0.0248 0.2740 0.205 Uiso 1 1 calc R
H26B H 1.1889 -0.0925 0.3219 0.205 Uiso 1 1 calc R
H26C H 1.2766 -0.0247 0.3054 0.205 Uiso 1 1 calc R
C27 C 1.2290(7) -0.0280(3) 0.4485(3) 0.121(3) Uani 1 1 d .
H27A H 1.2274 -0.0817 0.4502 0.182 Uiso 1 1 calc R
H27B H 1.1987 -0.0082 0.4948 0.182 Uiso 1 1 calc R
H27C H 1.3121 -0.0112 0.4407 0.182 Uiso 1 1 calc R
C28 C 0.8429(4) 0.1250(2) 0.2387(2) 0.0371(11) Uani 1 1 d .
C29 C 0.8930(5) 0.1818(2) 0.1307(2) 0.0417(11) Uani 1 1 d .
C30 C 0.7774(5) 0.2013(2) 0.1476(2) 0.0470(13) Uani 1 1 d .
C31 C 1.0476(4) 0.0894(2) 0.1864(2) 0.0424(11) Uani 1 1 d .
H31A H 1.0501 0.0631 0.2343 0.051 Uiso 1 1 calc R
C32 C 1.0418(4) 0.0290(2) 0.1264(2) 0.0605(13) Uani 1 1 d .
H32A H 0.9674 0.0005 0.1323 0.091 Uiso 1 1 calc R
H32B H 1.1117 -0.0036 0.1312 0.091 Uiso 1 1 calc R
H32C H 1.0426 0.0521 0.0780 0.091 Uiso 1 1 calc R
C33 C 1.1635(4) 0.1356(3) 0.1825(2) 0.0612(13) Uani 1 1 d .
H33A H 1.1636 0.1715 0.2224 0.092 Uiso 1 1 calc R
H33B H 1.1668 0.1613 0.1355 0.092 Uiso 1 1 calc R
H33C H 1.2339 0.1034 0.1872 0.092 Uiso 1 1 calc R
C34 C 0.9702(4) 0.2083(2) 0.0664(2) 0.0601(14) Uani 1 1 d .
H34A H 0.9220 0.2406 0.0351 0.090 Uiso 1 1 calc R
H34B H 0.9978 0.1659 0.0380 0.090 Uiso 1 1 calc R
H34C H 1.0403 0.2353 0.0850 0.090 Uiso 1 1 calc R
C35 C 0.6931(5) 0.2509(3) 0.1033(3) 0.0784(16) Uani 1 1 d .
H35A H 0.7356 0.2687 0.0598 0.118 Uiso 1 1 calc R
H35B H 0.6682 0.2927 0.1334 0.118 Uiso 1 1 calc R
H35C H 0.6217 0.2229 0.0883 0.118 Uiso 1 1 calc R
C36 C 0.6269(4) 0.1721(2) 0.2558(3) 0.0580(13) Uani 1 1 d .
H36A H 0.6296 0.1343 0.2954 0.070 Uiso 1 1 calc R
C37 C 0.6135(5) 0.2484(3) 0.2942(3) 0.0801(16) Uani 1 1 d .
H37A H 0.5373 0.2498 0.3214 0.120 Uiso 1 1 calc R
H37B H 0.6137 0.2873 0.2573 0.120 Uiso 1 1 calc R
H37C H 0.6810 0.2558 0.3280 0.120 Uiso 1 1 calc R
C38 C 0.5159(4) 0.1543(3) 0.2083(3) 0.0763(16) Uani 1 1 d .
H38A H 0.5258 0.1056 0.1863 0.114 Uiso 1 1 calc R
H38B H 0.5082 0.1911 0.1696 0.114 Uiso 1 1 calc R
H38C H 0.4432 0.1548 0.2388 0.114 Uiso 1 1 calc R

loop_
_atom_site_aniso_label
_atom_site_aniso_U_11
_atom_site_aniso_U_22
_atom_site_aniso_U_33
_atom_site_aniso_U_23
_atom_site_aniso_U_13
_atom_site_aniso_U_12
N1 0.043(3) 0.0282(18) 0.040(2) -0.0004(17) -0.0004(19) -0.0011(17)
N2 0.038(3) 0.0310(19) 0.045(2) 0.0029(17) -0.0007(19) -0.0009(19)
N3 0.041(3) 0.0353(19) 0.051(2) -0.0038(18) -0.004(2) 0.008(2)
B3 0.064(5) 0.049(3) 0.056(3) -0.007(3) 0.011(3) -0.021(3)
B4 0.065(5) 0.047(3) 0.068(4) -0.006(3) 0.031(3) -0.005(3)
B5 0.065(4) 0.030(3) 0.078(4) 0.000(3) 0.022(3) 0.003(3)
B6 0.060(5) 0.058(4) 0.068(4) -0.002(3) -0.003(3) -0.020(3)
B7 0.081(5) 0.041(3) 0.077(4) -0.004(3) 0.011(3) -0.020(3)
B8 0.087(5) 0.041(3) 0.067(4) -0.003(3) 0.022(3) -0.014(3)
B9 0.085(5) 0.042(3) 0.058(4) -0.002(3) 0.029(3) -0.014(3)
B10 0.042(4) 0.055(3) 0.086(4) 0.002(3) 0.017(3) 0.003(3)
B11 0.056(5) 0.054(3) 0.098(5) 0.008(3) 0.027(4) -0.022(3)
B12 0.033(3) 0.032(3) 0.049(3) -0.007(2) 0.007(3) 0.008(2)
C1 0.053(3) 0.030(2) 0.047(3) 0.000(2) 0.013(2) 0.000(2)
C2 0.042(3) 0.035(3) 0.047(3) 0.003(2) 0.005(2) -0.006(2)
C11 0.063(4) 0.030(2) 0.043(3) 0.004(2) 0.011(2) 0.011(2)
C12 0.086(4) 0.041(3) 0.037(2) -0.004(2) 0.003(3) 0.001(3)
C13 0.108(5) 0.071(4) 0.049(3) -0.009(3) -0.008(3) -0.003(3)
C14 0.150(6) 0.063(3) 0.041(3) 0.009(3) -0.001(3) 0.005(3)
C15 0.108(5) 0.062(3) 0.061(3) -0.009(3) 0.024(3) 0.016(3)
C16 0.039(3) 0.038(3) 0.045(2) -0.006(2) 0.002(2) -0.006(3)
C17 0.046(4) 0.056(3) 0.055(3) -0.002(2) -0.007(3) 0.001(3)
C18 0.047(4) 0.097(5) 0.068(3) -0.017(3) -0.012(3) 0.007(4)
C19 0.054(4) 0.078(4) 0.081(4) -0.019(3) -0.002(3) -0.021(4)
C20 0.063(4) 0.060(3) 0.066(3) -0.014(3) 0.004(3) -0.013(3)
C21 0.046(3) 0.048(3) 0.040(2) -0.007(2) -0.003(2) -0.011(3)
C22 0.056(4) 0.037(2) 0.060(3) -0.005(2) 0.009(3) -0.005(2)
C23 0.123(5) 0.067(4) 0.072(4) -0.019(3) 0.019(3) 0.017(3)
C24 0.078(4) 0.042(3) 0.078(3) 0.002(3) -0.002(3) -0.008(3)
C25 0.060(4) 0.062(3) 0.114(5) 0.007(4) -0.006(3) 0.021(3)
C26 0.240(9) 0.077(4) 0.093(5) -0.024(4) -0.069(5) 0.068(5)
C27 0.168(7) 0.107(5) 0.088(4) 0.005(4) -0.010(5) 0.079(5)
C28 0.039(3) 0.027(2) 0.045(3) -0.001(2) -0.003(3) 0.000(2)
C29 0.054(4) 0.031(2) 0.041(3) 0.001(2) -0.010(3) 0.001(2)
C30 0.067(4) 0.025(2) 0.048(3) 0.010(2) -0.018(3) 0.008(3)
C31 0.043(3) 0.042(3) 0.042(2) 0.001(2) 0.005(2) -0.005(3)
C32 0.065(4) 0.047(3) 0.069(3) -0.010(2) 0.007(3) -0.001(2)
C33 0.063(4) 0.061(3) 0.060(3) -0.005(3) -0.001(3) -0.006(3)
C34 0.076(4) 0.058(3) 0.047(3) 0.015(2) -0.006(3) -0.019(3)
C35 0.080(4) 0.069(3) 0.086(4) 0.018(3) -0.012(3) 0.009(3)
C36 0.045(4) 0.056(3) 0.073(3) -0.014(3) 0.005(3) 0.006(3)
C37 0.060(4) 0.082(4) 0.098(4) -0.037(3) 0.001(3) 0.004(3)
C38 0.059(4) 0.078(4) 0.092(4) -0.020(3) -0.012(3) 0.006(3)

loop_
_atom_type_symbol
_atom_type_description
_atom_type_scat_dispersion_real
_atom_type_scat_dispersion_imag
_atom_type_scat_source
C C 0.0033 0.0016 'International Tables Vol C Tables 4.2.6.8 and 6.1.1.4'
H H 0.0000 0.0000 'International Tables Vol C Tables 4.2.6.8 and 6.1.1.4'
B B 0.0013 0.0007 'International Tables Vol C Tables 4.2.6.8 and 6.1.1.4'
N N 0.0061 0.0033 'International Tables Vol C Tables 4.2.6.8 and 6.1.1.4'

loop_
_geom_angle_atom_site_label_1
_geom_angle_atom_site_label_2
_geom_angle_atom_site_label_3
_geom_angle
C11 N1 C16 123.4(3)
C11 N1 B12 111.1(3)
C16 N1 B12 124.2(3)
C28 N2 C29 109.7(3)
C28 N2 C31 123.0(3)
C29 N2 C31 126.6(4)
C28 N3 C30 109.1(4)
C28 N3 C36 123.3(4)
C30 N3 C36 127.6(4)
C2 B3 B4 111.2(4)
C2 B3 B7 104.1(4)
B4 B3 B7 59.3(3)
C2 B3 B6 56.6(3)
B4 B3 B6 110.2(4)
B7 B3 B6 60.2(3)
B5 B4 B3 100.3(3)
B5 B4 B7 107.5(4)
B3 B4 B7 61.8(3)
B5 B4 B8 61.0(3)
B3 B4 B8 106.9(4)
B7 B4 B8 60.6(3)
B4 B5 C1 110.0(4)
B4 B5 B8 60.7(3)
C1 B5 B8 103.2(4)
B4 B5 B9 110.6(4)
C1 B5 B9 55.3(3)
B8 B5 B9 60.2(3)
C2 B6 B10 59.9(3)
C2 B6 B7 105.5(4)
B10 B6 B7 108.6(4)
C2 B6 B11 102.4(4)
B10 B6 B11 57.3(3)
B7 B6 B11 60.9(3)
C2 B6 B3 59.4(3)
B10 B6 B3 109.1(4)
B7 B6 B3 59.2(3)
B11 B6 B3 106.0(4)
B4 B7 B8 60.5(3)
B4 B7 B3 58.9(3)
B8 B7 B3 104.7(4)
B4 B7 B6 110.3(4)
B8 B7 B6 107.7(4)
B3 B7 B6 60.6(3)
B4 B7 B11 109.7(4)
B8 B7 B11 59.9(3)
B3 B7 B11 106.2(4)
B6 B7 B11 59.7(3)
B4 B8 B7 58.9(3)
B4 B8 B5 58.2(3)
B7 B8 B5 104.1(4)
B4 B8 B11 109.9(4)
B7 B8 B11 61.7(3)
B5 B8 B11 107.5(4)
B4 B8 B9 109.3(4)
B7 B8 B9 108.1(4)
B5 B8 B9 61.1(3)
B11 B8 B9 59.6(3)
C1 B9 B11 103.8(4)
C1 B9 B10 60.8(3)
B11 B9 B10 57.5(3)
C1 B9 B8 106.5(4)
B11 B9 B8 60.1(3)
B10 B9 B8 108.2(4)
C1 B9 B5 61.0(3)
B11 B9 B5 106.0(4)
B10 B9 B5 110.6(4)
B8 B9 B5 58.7(3)
B11 B10 C2 103.5(4)
B11 B10 C1 102.8(4)
C2 B10 C1 51.8(2)
B11 B10 B6 61.8(3)
C2 B10 B6 56.8(3)
C1 B10 B6 98.8(3)
B11 B10 B9 61.0(3)
C2 B10 B9 98.1(4)
C1 B10 B9 55.9(3)
B6 B10 B9 106.5(4)
B10 B11 B9 61.5(3)
B10 B11 B8 111.7(4)
B9 B11 B8 60.3(3)
B10 B11 B6 61.0(3)
B9 B11 B6 106.2(4)
B8 B11 B6 106.3(4)
B10 B11 B7 110.4(4)
B9 B11 B7 106.0(4)
B8 B11 B7 58.4(3)
B6 B11 B7 59.4(3)
N1 B12 C2 105.3(4)
N1 B12 C28 127.2(4)
C2 B12 C28 127.4(4)
C11 C1 C2 108.0(3)
C11 C1 B9 136.7(4)
C2 C1 B9 113.3(4)
C11 C1 B10 130.4(4)
C2 C1 B10 63.5(3)
B9 C1 B10 63.3(3)
C11 C1 B5 114.1(4)
C2 C1 B5 108.6(3)
B9 C1 B5 63.7(3)
B10 C1 B5 114.7(4)
B12 C2 C1 105.6(4)
B12 C2 B6 139.3(4)
C1 C2 B6 114.2(3)
B12 C2 B3 111.0(3)
C1 C2 B3 108.9(3)
B6 C2 B3 64.0(3)
B12 C2 B10 133.2(4)
C1 C2 B10 64.7(3)
B6 C2 B10 63.2(3)
B3 C2 B10 115.5(3)
N1 C11 C1 109.0(3)
N1 C11 C12 124.5(4)
C1 C11 C12 125.3(4)
C13 C12 C11 118.8(4)
C13 C12 C15 107.2(4)
C11 C12 C15 103.6(4)
C13 C12 C14 105.9(4)
C11 C12 C14 113.2(3)
C15 C12 C14 107.5(4)
C17 C16 C21 122.2(4)
C17 C16 N1 118.3(4)
C21 C16 N1 119.4(4)
C16 C17 C18 117.6(4)
C16 C17 C25 124.1(4)
C18 C17 C25 118.2(5)
C19 C18 C17 120.5(5)
C20 C19 C18 120.8(5)
C19 C20 C21 121.4(5)
C16 C21 C20 117.4(4)
C16 C21 C22 125.2(4)
C20 C21 C22 117.4(4)
C21 C22 C24 112.2(4)
C21 C22 C23 112.0(4)
C24 C22 C23 108.7(3)
C26 C25 C27 107.1(4)
C26 C25 C17 112.8(5)
C27 C25 C17 113.5(5)
N3 C28 N2 106.1(3)
N3 C28 B12 124.7(4)
N2 C28 B12 129.3(4)
C30 C29 N2 107.2(4)
C30 C29 C34 128.0(4)
N2 C29 C34 124.8(4)
C29 C30 N3 108.0(4)
C29 C30 C35 127.3(4)
N3 C30 C35 124.6(5)
N2 C31 C33 113.8(3)
N2 C31 C32 110.7(3)
C33 C31 C32 112.9(3)
N3 C36 C38 113.1(4)
N3 C36 C37 111.7(4)
C38 C36 C37 111.4(4)

loop_
_geom_bond_atom_site_label_1
_geom_bond_atom_site_label_2
_geom_bond_distance
N1 C11 1.398(5)
N1 C16 1.461(5)
N1 B12 1.462(6)
N2 C28 1.367(5)
N2 C29 1.389(5)
N2 C31 1.471(5)
N3 C28 1.359(5)
N3 C30 1.394(5)
N3 C36 1.490(5)
B3 C2 1.719(6)
B3 B4 1.719(8)
B3 B7 1.770(8)
B3 B6 1.796(8)
B4 B5 1.711(8)
B4 B7 1.726(8)
B4 B8 1.755(8)
B5 C1 1.758(6)
B5 B8 1.760(8)
B5 B9 1.802(8)
B6 C2 1.668(7)
B6 B10 1.779(8)
B6 B7 1.788(8)
B6 B11 1.793(8)
B7 B8 1.756(8)
B7 B11 1.815(8)
B8 B11 1.783(8)
B8 B9 1.786(7)
B9 C1 1.653(7)
B9 B11 1.775(9)
B9 B10 1.783(8)
B10 B11 1.711(7)
B10 C2 1.724(7)
B10 C1 1.743(7)
B12 C2 1.495(6)
B12 C28 1.564(6)
C1 C11 1.414(6)
C1 C2 1.515(5)
C11 C12 1.525(6)
C12 C13 1.521(6)
C12 C15 1.540(6)
C12 C14 1.545(6)
C16 C17 1.394(6)
C16 C21 1.394(5)
C17 C18 1.398(6)
C17 C25 1.537(6)
C18 C19 1.378(6)
C19 C20 1.351(7)
C20 C21 1.396(6)
C21 C22 1.514(6)
C22 C24 1.531(6)
C22 C23 1.535(6)
C25 C26 1.507(7)
C25 C27 1.512(7)
C29 C30 1.337(5)
C29 C34 1.502(6)
C30 C35 1.500(6)
C31 C33 1.506(6)
C31 C32 1.523(5)
C36 C38 1.509(6)
C36 C37 1.533(6)
